data_7111669
loop_
_publ_author_name
'Li, Haiying'
'Batsanov, Andrei S.'
'Moss, Kathryn C.'
'Vaughan, Helen L.'
'Dias, Fernando B.'
'Kamtekar, Kiran T.'
'Bryce, Martin R.'
'Monkman, Andrew P.'

_publ_section_title
;
 The interplay of conformation and photophysical properties in deep-blue
 fluorescent oligomers
;
_journal_issue 26
_journal_name_full 'Chemical Communications'
_journal_page_first 4812
_journal_page_last 4814
_journal_paper_doi 10.1039/c0cc00211a
_journal_volume 46
_journal_year 2010
_chemical_formula_moiety 'C76 H96 O4 S'
_chemical_formula_sum 'C76 H96 O4 S'
_chemical_formula_weight 1105.59
_chemical_melting_point 452.8(6)
_chemical_name_systematic ' 3,7-Bis(9,9-dihexylfluorene-2-yl)-2,8-di(cyclohexylmethoxy)dibenzothiophene-S,S-dioxide'
_space_group_IT_number 114
_symmetry_cell_setting tetragonal
_symmetry_space_group_name_Hall 'P -4 2n'
_symmetry_space_group_name_H-M 'P -4 21 c'
_atom_sites_solution_hydrogens geom
_atom_sites_solution_primary direct
_atom_sites_solution_secondary difmap
_audit_creation_method SHELXL-97
_cell_angle_alpha 90.00
_cell_angle_beta 90.00
_cell_angle_gamma 90.00
_cell_formula_units_Z 8
_cell_length_a 32.509(3)
_cell_length_b 32.509(3)
_cell_length_c 12.3994(15)
_cell_measurement_reflns_used 7739
_cell_measurement_temperature 120(2)
_cell_measurement_theta_max 21.62
_cell_measurement_theta_min 2.16
_cell_volume 13104(2)
_computing_cell_refinement 'SAINT version 7.46A (Bruker, 2007)'
_computing_data_collection 'SMART version 5.625 (Bruker, 2001)'
_computing_data_reduction 'SAINT version 7.46A (Bruker, 2007)'
_computing_molecular_graphics
;
Olex2, Durham University (compiled Nov 21 2008 17:47:00)
;
_computing_publication_material
;
Olex2, Durham University (compiled Nov 21 2008 17:47:00)
;
_computing_structure_refinement 'SHELXTL version 6.14 (Bruker, 2003)'
_computing_structure_solution 'SHELXS-97 (Sheldrick, 1990)/Bruker'
_diffrn_ambient_temperature 120(2)
_diffrn_detector_area_resol_mean 5.6
_diffrn_measured_fraction_theta_full 0.999
_diffrn_measured_fraction_theta_max 0.999
_diffrn_measurement_device_type 'CCD area detector'
_diffrn_measurement_method 'phi and omega scans'
_diffrn_radiation_monochromator graphite
_diffrn_radiation_source 'fine-focus sealed tube'
_diffrn_radiation_type 'MO K\a'
_diffrn_radiation_wavelength 0.71073
_diffrn_reflns_av_R_equivalents 0.2021
_diffrn_reflns_av_sigmaI/netI 0.1080
_diffrn_reflns_limit_h_max 38
_diffrn_reflns_limit_h_min -38
_diffrn_reflns_limit_k_max 38
_diffrn_reflns_limit_k_min -38
_diffrn_reflns_limit_l_max 14
_diffrn_reflns_limit_l_min -14
_diffrn_reflns_number 121430
_diffrn_reflns_theta_full 25.02
_diffrn_reflns_theta_max 25.02
_diffrn_reflns_theta_min 1.25
_diffrn_source_current 35.0
_diffrn_source_power 1.75
_diffrn_source_voltage 50.0
_diffrn_standards_number 0
_exptl_absorpt_coefficient_mu 0.097
_exptl_absorpt_correction_type none
_exptl_crystal_colour colorless
_exptl_crystal_density_diffrn 1.121
_exptl_crystal_density_method 'not measured'
_exptl_crystal_description prism
_exptl_crystal_F_000 4800
_exptl_crystal_size_max 0.43
_exptl_crystal_size_mid 0.06
_exptl_crystal_size_min 0.05
_refine_diff_density_max 0.481
_refine_diff_density_min -0.251
_refine_diff_density_rms 0.053
_refine_ls_abs_structure_details 'Flack H D (1983), Acta Cryst. A39, 876-881'
_refine_ls_abs_structure_Flack 0.10(11)
_refine_ls_extinction_coef 0.0024(2)
_refine_ls_extinction_expression Fc^*^=kFc[1+0.001xFc^2^\l^3^/sin(2\q)]^-1/4^
_refine_ls_extinction_method SHELXL
_refine_ls_goodness_of_fit_ref 0.936
_refine_ls_hydrogen_treatment constr
_refine_ls_matrix_type full
_refine_ls_number_parameters 748
_refine_ls_number_reflns 11571
_refine_ls_number_restraints 15
_refine_ls_restrained_S_all 0.943
_refine_ls_R_factor_all 0.1143
_refine_ls_R_factor_gt 0.0615
_refine_ls_shift/su_max 0.001
_refine_ls_shift/su_mean 0.000
_refine_ls_structure_factor_coef Fsqd
_refine_ls_weighting_details
;
calc w=1/[\s^2^(Fo^2^)+(0.0854P)^2^] where P=(Fo^2^+2Fc^2^)/3
;
_refine_ls_weighting_scheme calc
_refine_ls_wR_factor_gt 0.1388
_refine_ls_wR_factor_ref 0.1603
_reflns_Friedel_coverage 0.84
_reflns_number_gt 7076
_reflns_number_total 11571
_reflns_threshold_expression I>2\s(I)
_cod_data_source_file C0CC00211Asup1.cif
_cod_data_source_block 4
_cod_depositor_comments
;
The following automatic conversions were performed:

'_symmetry_cell_setting' value 'Tetragonal' changed to 'tetragonal'
according to /home/saulius/struct/CIF-dictionaries/cif_core.dic
dictionary named 'cif_core.dic' version 2.4.2 from 2011-04-26.

Automatic conversion script
Id: cif_fix_values 1891 2012-01-12 08:04:46Z andrius 
;
_cod_database_code 7111669

loop_
_symmetry_equiv_pos_as_xyz
'x, y, z'
'-x, -y, z'
'y, -x, -z'
'-y, x, -z'
'-x+1/2, y+1/2, -z+1/2'
'x+1/2, -y+1/2, -z+1/2'
'-y+1/2, -x+1/2, z+1/2'
'y+1/2, x+1/2, z+1/2'

loop_
_atom_site_label
_atom_site_type_symbol
_atom_site_fract_x
_atom_site_fract_y
_atom_site_fract_z
_atom_site_U_iso_or_equiv
_atom_site_adp_type
_atom_site_occupancy
_atom_site_symmetry_multiplicity
_atom_site_calc_flag
_atom_site_refinement_flags
_atom_site_disorder_assembly
_atom_site_disorder_group
S S 0.78749(3) 0.61773(3) 0.23662(8) 0.0290(2) Uani 1 1 d . . .
O1 O 0.78640(8) 0.57337(7) 0.2434(2) 0.0364(7) Uani 1 1 d . . .
O2 O 0.77107(8) 0.63529(8) 0.1394(2) 0.0319(7) Uani 1 1 d . . .
O3 O 0.73193(8) 0.70247(9) 0.6263(2) 0.0377(7) Uani 1 1 d . . .
O4 O 0.94479(8) 0.69174(9) 0.3639(2) 0.0364(7) Uani 1 1 d . . .
C1 C 0.72438(12) 0.64388(12) 0.3802(3) 0.0315(10) Uani 1 1 d . . .
H1 H 0.7040 0.6309 0.3372 0.038 Uiso 1 1 d R . .
C2 C 0.71340(12) 0.66568(12) 0.4712(3) 0.0314(9) Uani 1 1 d . . .
C3 C 0.74442(12) 0.68310(12) 0.5361(3) 0.0301(10) Uani 1 1 d . . .
C4 C 0.78588(12) 0.67999(12) 0.5068(3) 0.0299(9) Uani 1 1 d . . .
H4 H 0.8067 0.6916 0.5513 0.036 Uiso 1 1 d R . .
C5 C 0.87339(12) 0.67614(12) 0.3987(3) 0.0298(10) Uani 1 1 d . . .
H5 H 0.8741 0.6900 0.4661 0.036 Uiso 1 1 d R . .
C6 C 0.90846(12) 0.67363(12) 0.3344(3) 0.0305(10) Uani 1 1 d . . .
C7 C 0.90798(12) 0.65405(12) 0.2334(3) 0.0315(9) Uani 1 1 d . . .
C8 C 0.87166(11) 0.63494(12) 0.1995(3) 0.0296(10) Uani 1 1 d . . .
H8 H 0.8705 0.6209 0.1325 0.036 Uiso 1 1 d R . .
C9 C 0.83679(11) 0.63701(11) 0.2660(3) 0.0282(9) Uani 1 1 d . . .
C10 C 0.83740(11) 0.65788(12) 0.3618(3) 0.0288(9) Uani 1 1 d . . .
C11 C 0.79615(12) 0.66011(12) 0.4133(3) 0.0286(9) Uani 1 1 d . . .
C12 C 0.76596(12) 0.64101(12) 0.3522(3) 0.0289(9) Uani 1 1 d . . .
C13 C 0.76280(12) 0.71900(14) 0.6969(3) 0.0384(11) Uani 1 1 d . . .
H13B H 0.7792 0.7400 0.6582 0.046 Uiso 1 1 d R . .
H13A H 0.7816 0.6969 0.7211 0.046 Uiso 1 1 d R . .
C14 C 0.74168(13) 0.73847(14) 0.7927(4) 0.0397(11) Uani 1 1 d . . .
H14 H 0.7635 0.7523 0.8365 0.048 Uiso 1 1 calc R . .
C15 C 0.72141(16) 0.70772(17) 0.8640(4) 0.0586(14) Uani 1 1 d . . .
H15B H 0.7419 0.6871 0.8875 0.070 Uiso 1 1 d R . .
H15A H 0.6995 0.6932 0.8236 0.070 Uiso 1 1 d R . .
C16 C 0.7028(2) 0.7285(2) 0.9633(5) 0.0821(19) Uani 1 1 d . . .
H16A H 0.6897 0.7076 1.0101 0.098 Uiso 1 1 d R . .
H16B H 0.7248 0.7422 1.0054 0.098 Uiso 1 1 d R . .
C17 C 0.67109(17) 0.7599(2) 0.9277(5) 0.0732(18) Uani 1 1 d . . .
H17B H 0.6593 0.7737 0.9919 0.088 Uiso 1 1 d R . .
H17A H 0.6485 0.7460 0.8888 0.088 Uiso 1 1 d R . .
C18 C 0.69082(15) 0.79170(18) 0.8546(4) 0.0608(15) Uani 1 1 d . . .
H18B H 0.6696 0.8114 0.8299 0.073 Uiso 1 1 d R . .
H18A H 0.7118 0.8072 0.8958 0.073 Uiso 1 1 d R . .
C19 C 0.71107(14) 0.77178(14) 0.7582(4) 0.0458(11) Uani 1 1 d . . .
H19B H 0.7256 0.7930 0.7155 0.055 Uiso 1 1 d R . .
H19A H 0.6897 0.7593 0.7118 0.055 Uiso 1 1 d R . .
C20 C 0.94403(12) 0.71827(14) 0.4561(4) 0.0395(11) Uani 1 1 d . . .
H20A H 0.9352 0.7026 0.5205 0.047 Uiso 1 1 d R . .
H20B H 0.9242 0.7409 0.4441 0.047 Uiso 1 1 d R . .
C21 C 0.98637(12) 0.73563(14) 0.4741(3) 0.0383(11) Uani 1 1 d . . .
H21 H 0.9968 0.7467 0.4040 0.046 Uiso 1 1 calc R . .
C22 C 1.01587(13) 0.70358(16) 0.5130(4) 0.0510(13) Uani 1 1 d . . .
H22A H 1.0189 0.6821 0.4570 0.061 Uiso 1 1 d R . .
H22B H 1.0046 0.6904 0.5786 0.061 Uiso 1 1 d R . .
C23 C 1.05797(15) 0.7215(2) 0.5392(5) 0.0697(17) Uani 1 1 d . . .
H23A H 1.0761 0.6997 0.5686 0.084 Uiso 1 1 d R . .
H23B H 1.0706 0.7320 0.4721 0.084 Uiso 1 1 d R . .
C24 C 1.05440(16) 0.75591(19) 0.6197(5) 0.0686(17) Uani 1 1 d . . .
H24B H 1.0820 0.7678 0.6331 0.082 Uiso 1 1 d R . .
H24A H 1.0440 0.7448 0.6888 0.082 Uiso 1 1 d R . .
C25 C 1.02588(15) 0.78946(17) 0.5803(5) 0.0605(15) Uani 1 1 d . . .
H25A H 1.0374 0.8024 0.5147 0.073 Uiso 1 1 d R . .
H25B H 1.0231 0.8109 0.6365 0.073 Uiso 1 1 d R . .
C26 C 0.98333(14) 0.77117(14) 0.5545(4) 0.0487(13) Uani 1 1 d . . .
H26A H 0.9706 0.7612 0.6221 0.058 Uiso 1 1 d R . .
H26B H 0.9653 0.7929 0.5243 0.058 Uiso 1 1 d R . .
C27 C 0.66933(12) 0.67250(13) 0.4992(3) 0.0329(10) Uani 1 1 d . . .
C28 C 0.65452(12) 0.71239(13) 0.5122(3) 0.0321(10) Uani 1 1 d . . .
H28 H 0.6727 0.7350 0.5032 0.038 Uiso 1 1 d R . .
C29 C 0.61378(12) 0.71950(13) 0.5377(3) 0.0346(10) Uani 1 1 d . . .
H29 H 0.6038 0.7469 0.5443 0.042 Uiso 1 1 d R . .
C30 C 0.58755(12) 0.68651(12) 0.5542(3) 0.0300(9) Uani 1 1 d . . .
C31 C 0.54432(12) 0.68425(13) 0.5901(3) 0.0343(10) Uani 1 1 d . . .
C32 C 0.51540(13) 0.71580(14) 0.6056(4) 0.0407(11) Uani 1 1 d . . .
H32 H 0.5222 0.7437 0.5921 0.049 Uiso 1 1 d R . .
C33 C 0.47682(13) 0.70466(15) 0.6412(4) 0.0464(12) Uani 1 1 d . . .
H33 H 0.4565 0.7252 0.6516 0.056 Uiso 1 1 d R . .
C34 C 0.46729(13) 0.66439(16) 0.6618(4) 0.0518(13) Uani 1 1 d . . .
H34 H 0.4406 0.6574 0.6873 0.062 Uiso 1 1 d R . .
C35 C 0.49601(13) 0.63364(15) 0.6460(4) 0.0496(13) Uani 1 1 d . . .
H35 H 0.4893 0.6058 0.6614 0.060 Uiso 1 1 d R . .
C36 C 0.53452(13) 0.64392(14) 0.6077(4) 0.0397(11) Uani 1 1 d . . .
C37 C 0.56970(13) 0.61546(13) 0.5784(4) 0.0434(12) Uani 1 1 d . . .
C38 C 0.60238(12) 0.64698(13) 0.5434(4) 0.0360(11) Uani 1 1 d . . .
C39 C 0.64266(12) 0.63919(13) 0.5133(4) 0.0379(11) Uani 1 1 d . . .
H39 H 0.6519 0.6118 0.5023 0.045 Uiso 1 1 d R . .
C40 C 0.58592(15) 0.59107(15) 0.6767(5) 0.0564(14) Uani 1 1 d . . .
H40A H 0.5631 0.5741 0.7052 0.068 Uiso 1 1 d R . .
H40B H 0.6077 0.5720 0.6516 0.068 Uiso 1 1 d R . .
C41 C 0.60295(15) 0.61637(16) 0.7671(4) 0.0579(14) Uani 1 1 d . . .
H41A H 0.5798 0.6296 0.8058 0.069 Uiso 1 1 d R . .
H41B H 0.6203 0.6385 0.7365 0.069 Uiso 1 1 d R . .
C42 C 0.6287(2) 0.5915(2) 0.8468(6) 0.097(2) Uani 1 1 d . . .
H42A H 0.6110 0.5704 0.8810 0.116 Uiso 1 1 d R . .
H42B H 0.6386 0.6102 0.9042 0.116 Uiso 1 1 d R . .
C43 C 0.66764(18) 0.5694(2) 0.7928(6) 0.083(2) Uani 1 1 d . . .
H43B H 0.6811 0.5518 0.8475 0.099 Uiso 1 1 d R . .
H43A H 0.6577 0.5512 0.7343 0.099 Uiso 1 1 d R . .
C44 C 0.69955(19) 0.5988(2) 0.7466(6) 0.092(2) Uani 1 1 d . . .
H44B H 0.7144 0.6128 0.8059 0.110 Uiso 1 1 d R . .
H44A H 0.6857 0.6201 0.7024 0.110 Uiso 1 1 d R . .
C45 C 0.7300(2) 0.5751(3) 0.6794(7) 0.128(3) Uani 1 1 d . . .
H45C H 0.7510 0.5938 0.6510 0.192 Uiso 1 1 d R . .
H45A H 0.7153 0.5622 0.6193 0.192 Uiso 1 1 d R . .
H45B H 0.7433 0.5538 0.7232 0.192 Uiso 1 1 d R . .
C46 C 0.55804(13) 0.58583(15) 0.4848(5) 0.0598(16) Uani 1 1 d . . .
H46B H 0.5827 0.5696 0.4649 0.072 Uiso 1 1 d R . .
H46A H 0.5370 0.5663 0.5118 0.072 Uiso 1 1 d R . .
C47 C 0.54139(16) 0.60654(17) 0.3835(5) 0.0608(15) Uani 1 1 d . . .
H47B H 0.5604 0.6290 0.3626 0.073 Uiso 1 1 d R . .
H47A H 0.5144 0.6191 0.4005 0.073 Uiso 1 1 d R . .
C48 C 0.53626(19) 0.57760(19) 0.2878(5) 0.0753(18) Uani 1 1 d . . .
H48A H 0.5154 0.5566 0.3063 0.090 Uiso 1 1 d R . .
H48B H 0.5626 0.5632 0.2748 0.090 Uiso 1 1 d R . .
C49 C 0.5230(2) 0.5993(2) 0.1848(5) 0.0813(19) Uani 1 1 d . . .
H49A H 0.4947 0.6099 0.1944 0.098 Uiso 1 1 d R . .
H49B H 0.5413 0.6232 0.1731 0.098 Uiso 1 1 d R . .
C50 C 0.5237(3) 0.5721(3) 0.0857(6) 0.122(3) Uani 1 1 d . . .
H50B H 0.5515 0.5601 0.0781 0.146 Uiso 1 1 d R . .
H50A H 0.5040 0.5492 0.0951 0.146 Uiso 1 1 d R . .
C51 C 0.5133(3) 0.5958(3) -0.0202(7) 0.135(3) Uani 1 1 d . . .
H51A H 0.5142 0.5768 -0.0814 0.202 Uiso 1 1 d R . .
H51C H 0.5331 0.6181 -0.0315 0.202 Uiso 1 1 d R . .
H51B H 0.4856 0.6075 -0.0139 0.202 Uiso 1 1 d R . .
C53 C 0.94341(12) 0.65563(12) 0.1570(4) 0.0341(10) Uani 1 1 d . . .
C54 C 0.93669(13) 0.66693(14) 0.0521(4) 0.0402(11) Uani 1 1 d . . .
H54 H 0.9094 0.6731 0.0303 0.048 Uiso 1 1 d R . .
C55 C 0.96810(12) 0.66987(14) -0.0241(4) 0.0402(11) Uani 1 1 d . . .
H55 H 0.9627 0.6777 -0.0966 0.048 Uiso 1 1 d R . .
C56 C 1.00771(12) 0.66098(12) 0.0109(3) 0.0334(10) Uani 1 1 d . . .
C57 C 1.04701(12) 0.66283(13) -0.0479(3) 0.0347(10) Uani 1 1 d . . .
C58 C 1.05601(14) 0.67414(14) -0.1521(4) 0.0431(11) Uani 1 1 d . . .
H58 H 1.0345 0.6810 -0.2008 0.052 Uiso 1 1 d R . .
C59 C 1.09697(14) 0.67545(14) -0.1858(4) 0.0460(12) Uani 1 1 d . . .
H59 H 1.1036 0.6835 -0.2574 0.055 Uiso 1 1 d R . .
C60 C 1.12781(13) 0.66491(15) -0.1143(4) 0.0460(13) Uani 1 1 d . . .
H60 H 1.1557 0.6664 -0.1369 0.055 Uiso 1 1 d R . .
C61 C 1.11887(13) 0.65211(14) -0.0088(4) 0.0448(12) Uani 1 1 d . . .
H61 H 1.1402 0.6439 0.0390 0.054 Uiso 1 1 d R . .
C62 C 1.07788(12) 0.65177(12) 0.0239(4) 0.0364(11) Uani 1 1 d . . .
C63 C 1.06098(12) 0.64144(12) 0.1357(4) 0.0346(10) Uani 1 1 d . . .
C64 C 1.01500(12) 0.64856(12) 0.1161(4) 0.0342(10) Uani 1 1 d . . .
C65 C 0.98365(12) 0.64575(12) 0.1905(4) 0.0332(10) Uani 1 1 d . . .
H65 H 0.9890 0.6375 0.2626 0.040 Uiso 1 1 d R . .
C66 C 1.07869(14) 0.66994(13) 0.2210(4) 0.0430(11) Uani 1 1 d . . .
H66B H 1.1088 0.6657 0.2235 0.052 Uiso 1 1 d R . .
H66A H 1.0675 0.6617 0.2920 0.052 Uiso 1 1 d R . .
C67 C 1.07041(13) 0.71598(13) 0.2056(4) 0.0416(11) Uani 1 1 d . . .
H67A H 1.0441 0.7234 0.2406 0.050 Uiso 1 1 d R . .
H67B H 1.0680 0.7222 0.1277 0.050 Uiso 1 1 d R . .
C68 C 1.10539(17) 0.74161(15) 0.2543(5) 0.0626(14) Uani 1 1 d . . .
H68A H 1.1110 0.7311 0.3278 0.075 Uiso 1 1 d R . .
H68B H 1.1305 0.7371 0.2107 0.075 Uiso 1 1 d R . .
C69 C 1.0976(2) 0.78717(17) 0.2619(5) 0.0771(17) Uani 1 1 d . . .
H69A H 1.0738 0.7922 0.3098 0.092 Uiso 1 1 d R . .
H69B H 1.0907 0.7979 0.1895 0.092 Uiso 1 1 d R . .
C70 C 1.1369(3) 0.8111(2) 0.3063(6) 0.111(3) Uani 1 1 d . . .
H70A H 1.1440 0.7992 0.3773 0.133 Uiso 1 1 d R . .
H70B H 1.1603 0.8058 0.2572 0.133 Uiso 1 1 d R . .
C71 C 1.1331(2) 0.8538(2) 0.3187(7) 0.099(2) Uani 1 1 d . . .
H71C H 1.1592 0.8653 0.3450 0.148 Uiso 1 1 d R . .
H71A H 1.1113 0.8597 0.3708 0.148 Uiso 1 1 d R . .
H71B H 1.1262 0.8663 0.2491 0.148 Uiso 1 1 d R . .
C72 C 1.07026(13) 0.59619(13) 0.1668(4) 0.0482(13) Uani 1 1 d . . .
H72B H 1.1004 0.5930 0.1746 0.058 Uiso 1 1 d R . .
H72A H 1.0577 0.5905 0.2380 0.058 Uiso 1 1 d R . .
C73 C 1.05521(16) 0.56424(14) 0.0881(5) 0.0618(16) Uani 1 1 d . C .
H73B H 1.0646 0.5718 0.0148 0.074 Uiso 1 1 d R . .
H73A H 1.0248 0.5645 0.0879 0.074 Uiso 1 1 d R . .
C74 C 1.0705(2) 0.52067(18) 0.1140(7) 0.100(3) Uani 1 1 d D . .
H74A H 1.1013 0.5222 0.1124 0.119 Uiso 1 1 d R C .
H74B H 1.0606 0.5014 0.0614 0.119 Uiso 0.50 1 d PR A 1
H74C H 1.0597 0.5099 0.1803 0.119 Uiso 0.50 1 d PR B 2
C75 C 1.0584(4) 0.5059(3) 0.2370(9) 0.065(3) Uani 0.50 1 d PD C 1
H75B H 1.0710 0.5252 0.2891 0.078 Uiso 0.50 1 d PR C 1
H75A H 1.0282 0.5072 0.2465 0.078 Uiso 0.50 1 d PR C 1
C76 C 1.0739(4) 0.4605(3) 0.2620(9) 0.063(3) Uani 0.50 1 d PD C 1
H76A H 1.0578 0.4413 0.2164 0.075 Uiso 0.50 1 d PR C 1
H76B H 1.1029 0.4586 0.2382 0.075 Uiso 0.50 1 d PR C 1
C77 C 1.0711(5) 0.4439(5) 0.3860(11) 0.082(5) Uiso 0.50 1 d PD C 1
H77A H 1.0817 0.4165 0.3920 0.122 Uiso 0.50 1 d PR C 1
H77B H 1.0843 0.4613 0.4383 0.122 Uiso 0.50 1 d PR C 1
H77C H 1.0420 0.4436 0.3988 0.122 Uiso 0.50 1 d PR C 1
C75' C 1.0557(4) 0.4941(3) 0.0035(14) 0.142(8) Uani 0.50 1 d PD C 2
H75C H 1.0253 0.4933 -0.0008 0.171 Uiso 0.50 1 d PR C 2
H75D H 1.0656 0.5100 -0.0593 0.171 Uiso 0.50 1 d PR C 2
C76' C 1.0718(5) 0.4498(4) -0.0171(12) 0.120(6) Uani 0.50 1 d PD C 2
H76C H 1.0615 0.4330 0.0404 0.144 Uiso 0.50 1 d PR C 2
H76D H 1.1013 0.4494 -0.0149 0.144 Uiso 0.50 1 d PR C 2
C77' C 1.0553(5) 0.4421(5) -0.1376(13) 0.086(5) Uiso 0.50 1 d PD C 2
H77D H 1.0631 0.4148 -0.1586 0.129 Uiso 0.50 1 d PR C 2
H77E H 1.0258 0.4446 -0.1401 0.129 Uiso 0.50 1 d PR C 2
H77F H 1.0673 0.4617 -0.1862 0.129 Uiso 0.50 1 d PR C 2

loop_
_atom_site_aniso_label
_atom_site_aniso_U_11
_atom_site_aniso_U_22
_atom_site_aniso_U_33
_atom_site_aniso_U_23
_atom_site_aniso_U_13
_atom_site_aniso_U_12
S 0.0260(5) 0.0268(5) 0.0343(6) -0.0013(5) 0.0025(5) -0.0019(4)
O1 0.0399(16) 0.0229(14) 0.0464(17) -0.0017(13) 0.0017(15) -0.0054(12)
O2 0.0265(15) 0.0305(16) 0.0387(17) -0.0024(13) 0.0048(13) -0.0048(12)
O3 0.0245(15) 0.0500(19) 0.0386(18) -0.0122(15) 0.0012(13) 0.0010(13)
O4 0.0239(15) 0.0456(17) 0.0396(17) -0.0124(15) 0.0031(13) -0.0072(13)
C1 0.028(2) 0.032(2) 0.034(2) 0.0030(19) 0.0003(19) -0.0078(17)
C2 0.024(2) 0.036(2) 0.034(2) 0.002(2) 0.0092(19) -0.0009(18)
C3 0.026(2) 0.034(2) 0.031(2) -0.0073(19) 0.0014(19) 0.0004(18)
C4 0.023(2) 0.032(2) 0.034(2) -0.0007(19) -0.0005(19) -0.0027(18)
C5 0.031(2) 0.029(2) 0.030(2) -0.0024(18) 0.0013(19) 0.0022(18)
C6 0.028(2) 0.032(2) 0.032(2) 0.0021(19) -0.0007(19) 0.0018(18)
C7 0.026(2) 0.035(2) 0.033(2) 0.001(2) 0.0020(19) 0.0051(17)
C8 0.028(2) 0.028(2) 0.033(2) -0.0016(18) 0.0010(18) 0.0061(17)
C9 0.024(2) 0.025(2) 0.035(2) 0.0019(19) -0.0008(19) 0.0015(16)
C10 0.022(2) 0.030(2) 0.034(2) 0.005(2) 0.0026(18) 0.0033(17)
C11 0.025(2) 0.028(2) 0.033(2) 0.0027(19) 0.0015(19) 0.0013(17)
C12 0.024(2) 0.029(2) 0.034(2) -0.0003(19) 0.0038(19) -0.0025(17)
C13 0.032(2) 0.048(3) 0.035(2) -0.007(2) -0.007(2) 0.004(2)
C14 0.031(2) 0.050(3) 0.038(3) -0.007(2) -0.005(2) 0.006(2)
C15 0.058(3) 0.072(4) 0.046(3) 0.008(3) 0.013(3) 0.011(3)
C16 0.088(5) 0.101(5) 0.057(4) 0.005(4) 0.029(3) 0.007(4)
C17 0.049(3) 0.106(5) 0.064(4) -0.015(4) 0.013(3) 0.023(3)
C18 0.046(3) 0.081(4) 0.054(3) -0.026(3) -0.016(3) 0.025(3)
C19 0.044(3) 0.052(3) 0.041(3) -0.015(2) -0.009(2) 0.011(2)
C20 0.028(2) 0.049(3) 0.041(3) -0.007(2) 0.004(2) -0.003(2)
C21 0.030(2) 0.054(3) 0.031(2) -0.004(2) 0.006(2) -0.010(2)
C22 0.040(3) 0.069(3) 0.044(3) -0.016(3) -0.004(2) 0.003(2)
C23 0.040(3) 0.107(5) 0.063(4) -0.022(4) -0.011(3) -0.001(3)
C24 0.038(3) 0.109(5) 0.058(4) -0.029(4) -0.001(3) -0.017(3)
C25 0.054(3) 0.068(4) 0.059(3) -0.014(3) 0.010(3) -0.029(3)
C26 0.045(3) 0.047(3) 0.054(3) -0.002(2) -0.001(2) -0.015(2)
C27 0.024(2) 0.040(3) 0.035(2) -0.007(2) 0.0012(19) -0.0024(19)
C28 0.025(2) 0.036(2) 0.035(2) 0.000(2) 0.0029(18) -0.0039(19)
C29 0.032(2) 0.034(2) 0.038(3) -0.003(2) -0.001(2) 0.0027(19)
C30 0.026(2) 0.032(2) 0.033(2) -0.0055(18) 0.0031(18) -0.0009(18)
C31 0.025(2) 0.040(3) 0.038(3) -0.009(2) 0.0019(19) 0.0005(19)
C32 0.033(3) 0.039(3) 0.050(3) -0.011(2) 0.001(2) 0.001(2)
C33 0.032(3) 0.047(3) 0.061(3) -0.013(3) 0.006(2) 0.010(2)
C34 0.023(2) 0.066(4) 0.066(3) -0.014(3) 0.008(2) -0.002(2)
C35 0.028(2) 0.044(3) 0.076(4) -0.009(3) 0.009(2) -0.009(2)
C36 0.029(2) 0.040(3) 0.050(3) -0.008(2) 0.010(2) -0.004(2)
C37 0.028(2) 0.034(2) 0.068(3) -0.010(2) 0.016(2) -0.002(2)
C38 0.027(2) 0.037(3) 0.044(3) -0.010(2) 0.002(2) -0.0026(19)
C39 0.032(2) 0.029(2) 0.053(3) -0.014(2) 0.008(2) 0.0012(19)
C40 0.041(3) 0.037(3) 0.092(4) 0.011(3) 0.012(3) -0.001(2)
C41 0.051(3) 0.064(3) 0.059(3) 0.022(3) 0.000(3) 0.011(3)
C42 0.102(5) 0.095(5) 0.094(5) 0.033(4) -0.017(4) 0.009(4)
C43 0.065(4) 0.089(5) 0.095(5) 0.015(4) -0.007(4) 0.018(4)
C44 0.066(4) 0.104(5) 0.105(5) 0.040(5) -0.009(4) 0.002(4)
C45 0.059(4) 0.180(8) 0.145(7) 0.043(7) -0.010(5) 0.042(5)
C46 0.021(2) 0.042(3) 0.116(5) -0.026(3) 0.017(3) -0.005(2)
C47 0.045(3) 0.064(4) 0.073(4) -0.026(3) 0.003(3) -0.007(3)
C48 0.066(4) 0.072(4) 0.087(5) -0.016(4) -0.005(3) 0.014(3)
C49 0.074(4) 0.087(5) 0.083(5) -0.023(4) 0.005(4) -0.016(4)
C50 0.167(8) 0.118(7) 0.080(5) -0.040(5) -0.008(5) 0.000(6)
C51 0.132(7) 0.184(9) 0.089(6) -0.022(6) 0.040(5) -0.047(7)
C53 0.025(2) 0.034(2) 0.044(3) -0.002(2) 0.001(2) -0.0005(18)
C54 0.026(2) 0.046(3) 0.049(3) 0.001(2) -0.003(2) 0.005(2)
C55 0.030(2) 0.053(3) 0.037(3) 0.005(2) 0.003(2) 0.008(2)
C56 0.027(2) 0.033(2) 0.039(3) -0.003(2) 0.005(2) -0.0006(18)
C57 0.027(2) 0.039(3) 0.038(3) -0.010(2) 0.007(2) -0.0036(19)
C58 0.035(3) 0.050(3) 0.044(3) -0.012(2) 0.002(2) 0.001(2)
C59 0.042(3) 0.056(3) 0.040(3) -0.014(2) 0.015(2) -0.004(2)
C60 0.028(2) 0.058(3) 0.052(3) -0.018(3) 0.017(2) -0.006(2)
C61 0.031(2) 0.048(3) 0.055(3) -0.017(2) 0.002(2) -0.003(2)
C62 0.027(2) 0.033(2) 0.049(3) -0.011(2) 0.006(2) -0.0014(19)
C63 0.025(2) 0.034(2) 0.045(3) -0.001(2) 0.001(2) 0.0007(18)
C64 0.027(2) 0.030(2) 0.045(3) -0.009(2) 0.003(2) 0.0011(18)
C65 0.028(2) 0.034(2) 0.038(3) -0.001(2) 0.001(2) 0.0013(18)
C66 0.037(3) 0.047(3) 0.045(3) 0.004(2) -0.002(2) -0.002(2)
C67 0.041(3) 0.042(3) 0.042(3) -0.008(2) 0.005(2) -0.002(2)
C68 0.077(4) 0.060(3) 0.051(3) 0.002(3) -0.004(3) -0.015(3)
C69 0.107(5) 0.067(4) 0.057(4) -0.001(3) -0.010(4) -0.018(3)
C70 0.140(7) 0.098(6) 0.094(6) 0.004(5) -0.063(5) -0.017(5)
C71 0.103(6) 0.087(5) 0.107(6) 0.022(5) 0.000(5) -0.032(4)
C72 0.023(2) 0.044(3) 0.078(4) 0.009(3) 0.005(2) 0.005(2)
C73 0.047(3) 0.038(3) 0.100(5) -0.011(3) 0.006(3) 0.003(2)
C74 0.068(4) 0.050(4) 0.180(8) -0.006(5) 0.017(5) 0.009(3)
C75 0.070(7) 0.052(6) 0.072(8) 0.006(6) 0.011(7) 0.002(5)
C76 0.080(8) 0.047(6) 0.061(7) -0.008(6) -0.003(6) 0.011(5)
C75' 0.066(9) 0.036(7) 0.33(3) -0.018(12) 0.000(13) -0.005(6)
C76' 0.136(14) 0.098(11) 0.127(14) 0.014(11) 0.044(12) 0.033(10)

loop_
_atom_type_symbol
_atom_type_description
_atom_type_scat_dispersion_real
_atom_type_scat_dispersion_imag
_atom_type_scat_source
C C 0.0033 0.0016 'International Tables Vol C Tables 4.2.6.8 and 6.1.1.4'
H H 0.0000 0.0000 'International Tables Vol C Tables 4.2.6.8 and 6.1.1.4'
O O 0.0106 0.0060 'International Tables Vol C Tables 4.2.6.8 and 6.1.1.4'
S S 0.1246 0.1234 'International Tables Vol C Tables 4.2.6.8 and 6.1.1.4'

loop_
_exptl_crystal_face_index_h
_exptl_crystal_face_index_k
_exptl_crystal_face_index_l
_exptl_crystal_face_perp_dist
1.00 1.00 0.00 0.0300
-1.00 -1.00 0.00 0.0300
1.00 -1.00 0.00 0.0250
-1.00 1.00 0.00 0.0250
0.00 0.00 1.00 0.2150
0.00 0.00 -1.00 0.2150

loop_
_geom_angle_atom_site_label_1
_geom_angle_atom_site_label_2
_geom_angle_atom_site_label_3
_geom_angle
O2 S O1 115.84(17)
O2 S C9 111.75(17)
O1 S C9 111.46(17)
O2 S C12 111.34(17)
O1 S C12 111.78(18)
C9 S C12 92.32(19)
C3 O3 C13 118.1(3)
C6 O4 C20 117.2(3)
C2 C1 C12 119.2(4)
C1 C2 C3 119.2(4)
C1 C2 C27 121.0(4)
C3 C2 C27 119.7(4)
O3 C3 C4 122.7(4)
O3 C3 C2 116.5(3)
C4 C3 C2 120.8(4)
C11 C4 C3 119.3(4)
C10 C5 C6 118.4(4)
O4 C6 C5 121.8(4)
O4 C6 C7 116.3(3)
C5 C6 C7 121.8(4)
C8 C7 C6 118.6(4)
C8 C7 C53 118.4(4)
C6 C7 C53 122.8(3)
C7 C8 C9 119.0(4)
C10 C9 C8 121.5(4)
C10 C9 S 111.7(3)
C8 C9 S 126.7(3)
C9 C10 C5 120.7(4)
C9 C10 C11 112.6(3)
C5 C10 C11 126.7(4)
C4 C11 C12 120.1(4)
C4 C11 C10 127.4(4)
C12 C11 C10 112.4(3)
C11 C12 C1 121.3(4)
C11 C12 S 110.8(3)
C1 C12 S 127.8(3)
O3 C13 C14 108.6(3)
C15 C14 C13 112.8(4)
C15 C14 C19 110.7(4)
C13 C14 C19 111.8(4)
C14 C15 C16 110.9(5)
C17 C16 C15 109.3(5)
C18 C17 C16 110.2(5)
C19 C18 C17 111.4(5)
C18 C19 C14 111.4(4)
O4 C20 C21 109.2(3)
C22 C21 C20 111.9(4)
C22 C21 C26 110.9(4)
C20 C21 C26 108.7(3)
C21 C22 C23 112.3(4)
C24 C23 C22 110.9(4)
C23 C24 C25 111.7(5)
C24 C25 C26 109.8(4)
C21 C26 C25 111.7(4)
C28 C27 C39 119.5(4)
C28 C27 C2 119.9(4)
C39 C27 C2 120.7(4)
C29 C28 C27 120.9(4)
C28 C29 C30 119.6(4)
C38 C30 C29 119.5(4)
C38 C30 C31 108.4(4)
C29 C30 C31 132.0(4)
C36 C31 C32 121.5(4)
C36 C31 C30 108.5(4)
C32 C31 C30 130.0(4)
C33 C32 C31 117.5(4)
C34 C33 C32 121.1(4)
C33 C34 C35 120.8(4)
C36 C35 C34 119.1(4)
C31 C36 C35 119.9(4)
C31 C36 C37 111.8(4)
C35 C36 C37 128.3(4)
C36 C37 C38 100.5(3)
C36 C37 C40 112.4(4)
C38 C37 C40 109.2(4)
C36 C37 C46 111.9(4)
C38 C37 C46 111.8(4)
C40 C37 C46 110.7(4)
C30 C38 C39 121.8(4)
C30 C38 C37 110.6(4)
C39 C38 C37 127.4(4)
C38 C39 C27 118.6(4)
C41 C40 C37 115.7(4)
C40 C41 C42 113.3(5)
C41 C42 C43 113.6(6)
C44 C43 C42 114.4(6)
C45 C44 C43 109.5(6)
C47 C46 C37 115.3(4)
C48 C47 C46 114.1(5)
C49 C48 C47 113.5(5)
C50 C49 C48 114.0(6)
C49 C50 C51 113.1(7)
C54 C53 C65 119.3(4)
C54 C53 C7 119.3(4)
C65 C53 C7 121.4(4)
C53 C54 C55 123.1(4)
C56 C55 C54 116.9(4)
C64 C56 C55 120.9(4)
C64 C56 C57 109.3(4)
C55 C56 C57 129.8(4)
C58 C57 C62 121.2(4)
C58 C57 C56 131.4(4)
C62 C57 C56 107.3(4)
C57 C58 C59 119.5(4)
C60 C59 C58 119.5(4)
C59 C60 C61 121.5(4)
C62 C61 C60 118.2(5)
C57 C62 C61 120.1(4)
C57 C62 C63 112.3(4)
C61 C62 C63 127.6(4)
C66 C63 C62 111.2(3)
C66 C63 C64 112.8(3)
C62 C63 C64 100.0(3)
C66 C63 C72 109.4(4)
C62 C63 C72 111.3(4)
C64 C63 C72 111.9(3)
C65 C64 C56 121.5(4)
C65 C64 C63 127.3(4)
C56 C64 C63 111.1(4)
C64 C65 C53 118.3(4)
C63 C66 C67 116.3(4)
C66 C67 C68 110.6(4)
C69 C68 C67 115.8(5)
C68 C69 C70 111.6(5)
C71 C70 C69 116.9(6)
C73 C72 C63 115.5(4)
C72 C73 C74 113.3(5)
C73 C74 C75 112.6(6)
C73 C74 C75' 102.1(6)
C75 C74 C75' 122.2(8)
C76 C75 C74 112.1(8)
C75 C76 C77 118.3(10)
C76' C75' C74 120.7(12)
C75' C76' C77' 100.6(12)

loop_
_geom_bond_atom_site_label_1
_geom_bond_atom_site_label_2
_geom_bond_distance
S O2 1.437(3)
S O1 1.445(3)
S C9 1.759(4)
S C12 1.766(4)
O3 C3 1.346(5)
O3 C13 1.436(5)
O4 C6 1.370(5)
O4 C20 1.432(5)
C1 C2 1.380(5)
C1 C12 1.399(5)
C2 C3 1.409(6)
C2 C27 1.490(5)
C3 C4 1.400(5)
C4 C11 1.368(5)
C5 C10 1.389(5)
C5 C6 1.393(5)
C6 C7 1.404(6)
C7 C8 1.399(5)
C7 C53 1.492(6)
C8 C9 1.403(5)
C9 C10 1.368(6)
C10 C11 1.487(5)
C11 C12 1.386(5)
C13 C14 1.511(6)
C14 C15 1.489(6)
C14 C19 1.532(6)
C15 C16 1.528(7)
C16 C17 1.519(8)
C17 C18 1.516(8)
C18 C19 1.510(6)
C20 C21 1.504(6)
C21 C22 1.496(6)
C21 C26 1.529(6)
C22 C23 1.522(6)
C23 C24 1.504(7)
C24 C25 1.512(8)
C25 C26 1.539(6)
C27 C28 1.393(6)
C27 C39 1.398(5)
C28 C29 1.381(5)
C29 C30 1.386(5)
C30 C38 1.379(6)
C30 C31 1.476(6)
C31 C36 1.367(6)
C31 C32 1.405(6)
C32 C33 1.378(6)
C33 C34 1.369(7)
C34 C35 1.382(6)
C35 C36 1.380(6)
C36 C37 1.515(6)
C37 C38 1.538(6)
C37 C40 1.547(7)
C37 C46 1.555(7)
C38 C39 1.385(6)
C40 C41 1.496(7)
C41 C42 1.528(7)
C42 C43 1.602(9)
C43 C44 1.523(8)
C44 C45 1.508(10)
C46 C47 1.524(8)
C47 C48 1.523(7)
C48 C49 1.521(9)
C49 C50 1.513(9)
C50 C51 1.560(11)
C53 C54 1.369(6)
C53 C65 1.409(6)
C54 C55 1.395(6)
C55 C56 1.390(6)
C56 C64 1.386(6)
C56 C57 1.473(6)
C57 C58 1.374(6)
C57 C62 1.389(6)
C58 C59 1.397(6)
C59 C60 1.382(6)
C60 C61 1.403(7)
C61 C62 1.393(6)
C62 C63 1.529(6)
C63 C66 1.519(6)
C63 C64 1.532(6)
C63 C72 1.550(6)
C64 C65 1.378(6)
C66 C67 1.533(6)
C67 C68 1.533(6)
C68 C69 1.506(7)
C69 C70 1.593(9)
C70 C71 1.403(9)
C72 C73 1.507(7)
C73 C74 1.536(8)
C74 C75 1.648(10)
C74 C75' 1.690(12)
C75 C76 1.589(10)
C76 C77 1.631(13)
C75' C76' 1.551(12)
C76' C77' 1.607(14)

loop_
_geom_torsion_atom_site_label_1
_geom_torsion_atom_site_label_2
_geom_torsion_atom_site_label_3
_geom_torsion_atom_site_label_4
_geom_torsion
C12 C1 C2 C3 -2.5(6)
C12 C1 C2 C27 174.9(4)
C13 O3 C3 C4 -2.6(6)
C13 O3 C3 C2 177.3(4)
C1 C2 C3 O3 -177.2(4)
C27 C2 C3 O3 5.4(6)
C1 C2 C3 C4 2.7(6)
C27 C2 C3 C4 -174.8(4)
O3 C3 C4 C11 -179.4(4)
C2 C3 C4 C11 0.7(6)
C20 O4 C6 C5 -8.5(5)
C20 O4 C6 C7 168.6(4)
C10 C5 C6 O4 178.3(3)
C10 C5 C6 C7 1.3(6)
O4 C6 C7 C8 179.8(3)
C5 C6 C7 C8 -3.1(6)
O4 C6 C7 C53 -5.3(6)
C5 C6 C7 C53 171.9(4)
C6 C7 C8 C9 1.8(6)
C53 C7 C8 C9 -173.4(3)
C7 C8 C9 C10 1.2(6)
C7 C8 C9 S 176.4(3)
O2 S C9 C10 117.6(3)
O1 S C9 C10 -111.0(3)
C12 S C9 C10 3.5(3)
O2 S C9 C8 -58.0(4)
O1 S C9 C8 73.4(4)
C12 S C9 C8 -172.1(4)
C8 C9 C10 C5 -3.0(6)
S C9 C10 C5 -178.9(3)
C8 C9 C10 C11 173.7(3)
S C9 C10 C11 -2.2(4)
C6 C5 C10 C9 1.7(6)
C6 C5 C10 C11 -174.4(4)
C3 C4 C11 C12 -4.2(6)
C3 C4 C11 C10 172.0(4)
C9 C10 C11 C4 -177.3(4)
C5 C10 C11 C4 -0.8(7)
C9 C10 C11 C12 -0.8(5)
C5 C10 C11 C12 175.6(4)
C4 C11 C12 C1 4.4(6)
C10 C11 C12 C1 -172.4(4)
C4 C11 C12 S -179.8(3)
C10 C11 C12 S 3.4(4)
C2 C1 C12 C11 -0.9(6)
C2 C1 C12 S -175.9(3)
O2 S C12 C11 -118.4(3)
O1 S C12 C11 110.3(3)
C9 S C12 C11 -4.0(3)
O2 S C12 C1 57.0(4)
O1 S C12 C1 -74.3(4)
C9 S C12 C1 171.5(4)
C3 O3 C13 C14 -179.1(3)
O3 C13 C14 C15 68.4(5)
O3 C13 C14 C19 -57.1(5)
C13 C14 C15 C16 176.4(4)
C19 C14 C15 C16 -57.5(6)
C14 C15 C16 C17 59.8(6)
C15 C16 C17 C18 -58.5(7)
C16 C17 C18 C19 56.6(6)
C17 C18 C19 C14 -54.2(5)
C15 C14 C19 C18 54.6(5)
C13 C14 C19 C18 -178.7(4)
C6 O4 C20 C21 -178.9(3)
O4 C20 C21 C22 -70.3(5)
O4 C20 C21 C26 166.8(4)
C20 C21 C22 C23 -175.8(4)
C26 C21 C22 C23 -54.2(5)
C21 C22 C23 C24 55.5(6)
C22 C23 C24 C25 -56.7(6)
C23 C24 C25 C26 56.5(6)
C22 C21 C26 C25 54.3(5)
C20 C21 C26 C25 177.8(4)
C24 C25 C26 C21 -55.2(6)
C1 C2 C27 C28 -123.1(4)
C3 C2 C27 C28 54.3(6)
C1 C2 C27 C39 57.4(6)
C3 C2 C27 C39 -125.2(5)
C39 C27 C28 C29 -0.7(6)
C2 C27 C28 C29 179.7(4)
C28 C29 C30 C31 174.4(4)
C38 C30 C31 C36 4.1(5)
C29 C30 C31 C36 -171.6(5)
C38 C30 C31 C32 -175.4(4)
C29 C30 C31 C32 8.9(8)
C32 C31 C36 C37 176.1(4)
C30 C31 C36 C37 -3.5(5)
C34 C35 C36 C31 2.7(8)
C34 C35 C36 C37 -176.1(5)
C31 C36 C37 C38 1.6(5)
C35 C36 C37 C38 -179.6(5)
C31 C36 C37 C40 117.5(4)
C35 C36 C37 C40 -63.6(6)
C31 C36 C37 C46 -117.1(5)
C35 C36 C37 C46 61.7(7)
C29 C30 C38 C39 -2.0(7)
C31 C30 C38 C39 -178.3(4)
C29 C30 C38 C37 173.2(4)
C31 C30 C38 C37 -3.1(5)
C36 C37 C38 C30 1.1(5)
C40 C37 C38 C30 -117.3(4)
C46 C37 C38 C30 119.9(4)
C36 C37 C38 C39 175.9(5)
C40 C37 C38 C39 57.6(6)
C46 C37 C38 C39 -65.2(6)
C30 C38 C39 C27 3.4(7)
C37 C38 C39 C27 -170.9(5)
C28 C27 C39 C38 -2.1(7)
C2 C27 C39 C38 177.5(4)
C36 C37 C40 C41 -61.2(5)
C38 C37 C40 C41 49.4(5)
C46 C37 C40 C41 172.9(4)
C37 C40 C41 C42 -164.3(5)
C40 C41 C42 C43 59.6(7)
C41 C42 C43 C44 63.9(8)
C42 C43 C44 C45 -168.8(6)
C36 C37 C46 C47 53.4(5)
C38 C37 C46 C47 -58.4(5)
C40 C37 C46 C47 179.7(4)
C37 C46 C47 C48 171.4(4)
C46 C47 C48 C49 -175.3(5)
C47 C48 C49 C50 171.6(6)
C48 C49 C50 C51 -175.5(7)
C8 C7 C53 C54 45.9(6)
C6 C7 C53 C54 -129.0(4)
C8 C7 C53 C65 -134.1(4)
C6 C7 C53 C65 50.9(6)
C56 C57 C58 C59 176.1(4)
C60 C61 C62 C63 -176.3(4)
C57 C62 C63 C66 -119.5(4)
C61 C62 C63 C66 58.7(6)
C57 C62 C63 C64 -0.2(4)
C61 C62 C63 C64 178.0(4)
C57 C62 C63 C72 118.2(4)
C61 C62 C63 C72 -63.6(5)
C55 C56 C64 C65 -2.0(6)
C57 C56 C64 C65 177.4(4)
C55 C56 C64 C63 -178.9(4)
C57 C56 C64 C63 0.5(5)
C66 C63 C64 C65 -58.8(6)
C62 C63 C64 C65 -176.9(4)
C72 C63 C64 C65 65.1(6)
C66 C63 C64 C56 117.9(4)
C62 C63 C64 C56 -0.3(4)
C72 C63 C64 C56 -118.2(4)
C56 C64 C65 C53 0.4(6)
C63 C64 C65 C53 176.8(4)
C54 C53 C65 C64 1.1(6)
C7 C53 C65 C64 -178.9(4)
C62 C63 C66 C67 59.5(5)
C64 C63 C66 C67 -51.8(5)
C72 C63 C66 C67 -177.1(4)
C63 C66 C67 C68 -150.5(4)
C66 C67 C68 C69 -169.8(4)
C67 C68 C69 C70 -176.3(5)
C68 C69 C70 C71 -178.9(7)
C66 C63 C72 C73 -178.8(4)
C62 C63 C72 C73 -55.6(5)
C64 C63 C72 C73 55.4(5)
C63 C72 C73 C74 171.6(4)
C72 C73 C74 C75 56.1(8)
C72 C73 C74 C75' -171.1(6)
C73 C74 C75 C76 179.2(7)
C75' C74 C75 C76 57.1(12)
C74 C75 C76 C77 170.1(10)
C73 C74 C75' C76' 168.3(12)
C75 C74 C75' C76' -64.8(15)
C74 C75' C76' C77' -170.9(12)
